data_7216753
loop_
_publ_author_name
'Copolovici, Dana'
'Isaia, Francesco'
'Breunig, Hans J.'
'Ra\,t, Ciprian I.'
'Silvestru, Cristian'

_publ_section_title
;
 Palladium(ii) complexes with chiral organoantimony(iii) ligands. Solution
 behaviour and solid state structures
;
_journal_issue 51
_journal_name_full 'RSC Advances'
_journal_page_first 26569
_journal_paper_doi 10.1039/c4ra03482a
_journal_volume 4
_journal_year 2014
_chemical_formula_moiety 'C15 H17 Cl4 N Pd Sb, C9 H14 N'
_chemical_formula_sum 'C24 H31 Cl4 N2 Pd Sb'
_chemical_formula_weight 717.46
_chemical_name_systematic
; 
 ? 
;
_space_group_IT_number 2
_symmetry_cell_setting triclinic
_symmetry_space_group_name_Hall '-P 1'
_symmetry_space_group_name_H-M 'P -1'
_atom_sites_solution_hydrogens geom
_atom_sites_solution_primary direct
_atom_sites_solution_secondary difmap
_audit_creation_method SHELXL-97
_cell_angle_alpha 98.954(2)
_cell_angle_beta 102.050(2)
_cell_angle_gamma 96.987(2)
_cell_formula_units_Z 2
_cell_length_a 8.7797(9)
_cell_length_b 10.3772(11)
_cell_length_c 15.8911(17)
_cell_measurement_reflns_used 3439
_cell_measurement_temperature 297(2)
_cell_measurement_theta_max 25.15
_cell_measurement_theta_min 2.20
_cell_volume 1380.7(3)
_computing_cell_refinement 'Bruker SMART'
_computing_data_collection 'Bruker SMART'
_computing_data_reduction 'Bruker SAINT'
_computing_molecular_graphics 'Bruker SHELXTL'
_computing_publication_material 'Bruker SHELXTL'
_computing_structure_refinement 'Bruker SHELXTL'
_computing_structure_solution 'Bruker SHELXTL'
_diffrn_ambient_temperature 297(2)
_diffrn_measured_fraction_theta_full 0.997
_diffrn_measured_fraction_theta_max 0.997
_diffrn_measurement_device_type 'CCD area detector'
_diffrn_measurement_method 'phi and omega scans'
_diffrn_radiation_monochromator graphite
_diffrn_radiation_source 'fine-focus sealed tube'
_diffrn_radiation_type MoK\a
_diffrn_radiation_wavelength 0.71073
_diffrn_reflns_av_R_equivalents 0.0414
_diffrn_reflns_av_sigmaI/netI 0.0545
_diffrn_reflns_limit_h_max 10
_diffrn_reflns_limit_h_min -10
_diffrn_reflns_limit_k_max 12
_diffrn_reflns_limit_k_min -12
_diffrn_reflns_limit_l_max 18
_diffrn_reflns_limit_l_min -18
_diffrn_reflns_number 13150
_diffrn_reflns_theta_full 25.00
_diffrn_reflns_theta_max 25.00
_diffrn_reflns_theta_min 2.20
_exptl_absorpt_coefficient_mu 2.032
_exptl_absorpt_correction_T_max 0.8543
_exptl_absorpt_correction_T_min 0.7112
_exptl_absorpt_correction_type multi-scan
_exptl_absorpt_process_details 'Bruker, 2001.'
_exptl_crystal_colour brown
_exptl_crystal_density_diffrn 1.726
_exptl_crystal_density_method 'not measured'
_exptl_crystal_description block
_exptl_crystal_F_000 708
_exptl_crystal_size_max 0.18
_exptl_crystal_size_mid 0.14
_exptl_crystal_size_min 0.08
_refine_diff_density_max 0.939
_refine_diff_density_min -2.318
_refine_diff_density_rms 0.133
_refine_ls_extinction_method none
_refine_ls_goodness_of_fit_ref 1.249
_refine_ls_hydrogen_treatment mixed
_refine_ls_matrix_type full
_refine_ls_number_parameters 297
_refine_ls_number_reflns 4853
_refine_ls_number_restraints 1
_refine_ls_restrained_S_all 1.249
_refine_ls_R_factor_all 0.0797
_refine_ls_R_factor_gt 0.0648
_refine_ls_shift/su_max 0.001
_refine_ls_shift/su_mean 0.000
_refine_ls_structure_factor_coef Fsqd
_refine_ls_weighting_details 'calc w=1/[\s^2^(Fo^2^)+(0.0311P)^2^+4.8477P] where P=(Fo^2^+2Fc^2^)/3'
_refine_ls_weighting_scheme calc
_refine_ls_wR_factor_gt 0.1129
_refine_ls_wR_factor_ref 0.1175
_reflns_number_gt 4148
_reflns_number_total 4853
_reflns_threshold_expression >2sigma(I)
_cod_data_source_file c4ra03482a2.cif
_cod_data_source_block 305rich
_cod_depositor_comments
;
The following automatic conversions were performed:

'_symmetry_cell_setting' value 'Triclinic' changed to 'triclinic'
according to
/usr/data/users/saulius/crontab/automatic-downloads/rss-feeds/RSC/lib/dictionaries/cif_core.dic
dictionary named 'cif_core.dic' version 2.4.2 from 2011-04-26.

Automatic conversion script
Id: cif_fix_values 2281 2013-09-26 08:29:07Z andrius 
;
_cod_original_sg_symbol_H-M 'P-1   '
_cod_database_code 7216753

loop_
_symmetry_equiv_pos_as_xyz
'x, y, z'
'-x, -y, -z'

loop_
_atom_site_label
_atom_site_type_symbol
_atom_site_fract_x
_atom_site_fract_y
_atom_site_fract_z
_atom_site_U_iso_or_equiv
_atom_site_adp_type
_atom_site_occupancy
_atom_site_symmetry_multiplicity
_atom_site_calc_flag
_atom_site_refinement_flags
H2 H 0.231(10) 0.159(4) 0.254(5) 0.05(3) Uiso 1 1 d D
C1 C 0.7290(9) 0.6279(7) 0.1922(5) 0.0307(18) Uani 1 1 d .
C2 C 0.8842(9) 0.6270(7) 0.2363(5) 0.0298(18) Uani 1 1 d .
C3 C 0.9982(10) 0.6110(9) 0.1889(6) 0.041(2) Uani 1 1 d .
H3 H 1.1019 0.6108 0.2177 0.050 Uiso 1 1 calc R
C4 C 0.9579(11) 0.5953(9) 0.0987(6) 0.050(2) Uani 1 1 d .
H4 H 1.0354 0.5859 0.0672 0.060 Uiso 1 1 calc R
C5 C 0.8049(12) 0.5934(9) 0.0548(6) 0.048(2) Uani 1 1 d .
H5 H 0.7781 0.5812 -0.0060 0.058 Uiso 1 1 calc R
C6 C 0.6911(10) 0.6101(8) 0.1027(5) 0.038(2) Uani 1 1 d .
H6 H 0.5873 0.6091 0.0735 0.045 Uiso 1 1 calc R
C7 C 0.9223(9) 0.6426(9) 0.3339(5) 0.038(2) Uani 1 1 d .
H7A H 1.0103 0.5975 0.3528 0.046 Uiso 1 1 calc R
H7B H 0.9530 0.7356 0.3600 0.046 Uiso 1 1 calc R
C8 C 0.8067(11) 0.6288(10) 0.4585(6) 0.052(2) Uani 1 1 d .
H8A H 0.8947 0.5940 0.4884 0.077 Uiso 1 1 calc R
H8B H 0.7132 0.5960 0.4759 0.077 Uiso 1 1 calc R
H8C H 0.8267 0.7235 0.4734 0.077 Uiso 1 1 calc R
C9 C 0.7586(10) 0.4425(8) 0.3427(6) 0.048(2) Uani 1 1 d .
H9A H 0.8479 0.4103 0.3736 0.072 Uiso 1 1 calc R
H9B H 0.7455 0.4141 0.2808 0.072 Uiso 1 1 calc R
H9C H 0.6655 0.4083 0.3598 0.072 Uiso 1 1 calc R
C10 C 0.6641(9) 0.8585(8) 0.3432(6) 0.035(2) Uani 1 1 d .
C11 C 0.7490(10) 0.9415(8) 0.3040(6) 0.044(2) Uani 1 1 d .
H11 H 0.7671 0.9095 0.2496 0.052 Uiso 1 1 calc R
C12 C 0.8076(10) 1.0700(9) 0.3431(7) 0.050(2) Uani 1 1 d .
H12 H 0.8631 1.1248 0.3149 0.060 Uiso 1 1 calc R
C13 C 0.7843(11) 1.1174(9) 0.4235(7) 0.053(3) Uani 1 1 d .
H13 H 0.8248 1.2047 0.4501 0.064 Uiso 1 1 calc R
C14 C 0.7029(12) 1.0389(9) 0.4655(6) 0.055(3) Uani 1 1 d .
H14 H 0.6889 1.0711 0.5208 0.066 Uiso 1 1 calc R
C15 C 0.6403(11) 0.9081(9) 0.4235(6) 0.049(2) Uani 1 1 d .
H15 H 0.5815 0.8542 0.4508 0.059 Uiso 1 1 calc R
C16 C 0.0021(10) 0.0674(9) 0.1118(5) 0.040(2) Uani 1 1 d .
C17 C -0.0359(12) 0.1905(10) 0.1071(6) 0.055(3) Uani 1 1 d .
H17 H 0.0448 0.2618 0.1167 0.066 Uiso 1 1 calc R
C18 C -0.1875(13) 0.2114(12) 0.0889(7) 0.071(3) Uani 1 1 d .
H18 H -0.2097 0.2961 0.0854 0.085 Uiso 1 1 calc R
C19 C -0.3084(13) 0.1083(15) 0.0755(7) 0.078(4) Uani 1 1 d .
H19 H -0.4127 0.1223 0.0642 0.094 Uiso 1 1 calc R
C20 C -0.2727(14) -0.0157(14) 0.0792(7) 0.080(4) Uani 1 1 d .
H20 H -0.3537 -0.0868 0.0693 0.096 Uiso 1 1 calc R
C21 C -0.1201(12) -0.0363(10) 0.0971(6) 0.059(3) Uani 1 1 d .
H21 H -0.0980 -0.1212 0.0995 0.071 Uiso 1 1 calc R
C22 C 0.1708(11) 0.0473(9) 0.1334(6) 0.053(3) Uani 1 1 d .
H22A H 0.1768 -0.0445 0.1124 0.063 Uiso 1 1 calc R
H22B H 0.2306 0.1012 0.1029 0.063 Uiso 1 1 calc R
C23 C 0.1757(13) -0.0048(11) 0.2804(7) 0.067(3) Uani 1 1 d .
H23A H 0.0629 -0.0115 0.2662 0.101 Uiso 1 1 calc R
H23B H 0.2161 0.0313 0.3415 0.101 Uiso 1 1 calc R
H23C H 0.2039 -0.0910 0.2674 0.101 Uiso 1 1 calc R
C24 C 0.4189(11) 0.0922(10) 0.2508(8) 0.070(3) Uani 1 1 d .
H24A H 0.4581 0.1189 0.3130 0.105 Uiso 1 1 calc R
H24B H 0.4640 0.1566 0.2218 0.105 Uiso 1 1 calc R
H24C H 0.4475 0.0079 0.2319 0.105 Uiso 1 1 calc R
Cl1 Cl 0.3933(2) 0.7457(2) 0.15929(15) 0.0460(6) Uani 1 1 d .
Cl2 Cl 0.3579(3) 0.6405(2) 0.42803(17) 0.0586(7) Uani 1 1 d .
Cl3 Cl 0.3830(3) 0.3795(2) 0.17207(14) 0.0464(6) Uani 1 1 d .
Cl4 Cl 0.1672(3) 0.3428(2) 0.32435(15) 0.0475(6) Uani 1 1 d .
N1 N 0.7845(7) 0.5873(7) 0.3638(4) 0.0341(16) Uani 1 1 d .
N2 N 0.2430(9) 0.0818(7) 0.2284(5) 0.0464(19) Uani 1 1 d D
Pd1 Pd 0.36432(7) 0.50157(6) 0.30247(4) 0.03032(18) Uani 1 1 d .
Sb1 Sb 0.57222(6) 0.66210(5) 0.27426(3) 0.02574(16) Uani 1 1 d .

loop_
_atom_site_aniso_label
_atom_site_aniso_U_11
_atom_site_aniso_U_22
_atom_site_aniso_U_33
_atom_site_aniso_U_23
_atom_site_aniso_U_13
_atom_site_aniso_U_12
C1 0.036(5) 0.030(4) 0.028(4) 0.002(3) 0.013(4) 0.006(4)
C2 0.032(4) 0.027(4) 0.029(4) 0.001(3) 0.005(4) 0.010(3)
C3 0.029(5) 0.056(6) 0.043(6) 0.008(4) 0.014(4) 0.018(4)
C4 0.050(6) 0.054(6) 0.056(6) 0.004(5) 0.034(5) 0.016(5)
C5 0.065(7) 0.048(6) 0.031(5) 0.000(4) 0.011(5) 0.013(5)
C6 0.034(5) 0.041(5) 0.037(5) 0.005(4) 0.007(4) 0.007(4)
C7 0.019(4) 0.052(5) 0.043(5) 0.011(4) 0.002(4) 0.010(4)
C8 0.048(6) 0.070(7) 0.039(6) 0.014(5) 0.009(5) 0.014(5)
C9 0.046(6) 0.037(5) 0.063(6) 0.018(5) 0.006(5) 0.015(4)
C10 0.033(5) 0.027(4) 0.047(5) 0.005(4) 0.013(4) 0.009(4)
C11 0.042(5) 0.036(5) 0.055(6) 0.006(4) 0.018(5) 0.006(4)
C12 0.047(6) 0.034(5) 0.074(7) 0.011(5) 0.030(5) -0.002(4)
C13 0.053(6) 0.036(5) 0.067(7) -0.002(5) 0.013(5) 0.008(5)
C14 0.084(8) 0.039(6) 0.044(6) -0.001(5) 0.023(5) 0.012(5)
C15 0.065(6) 0.043(5) 0.044(6) 0.011(5) 0.026(5) 0.006(5)
C16 0.042(5) 0.042(5) 0.031(5) 0.001(4) 0.009(4) -0.001(4)
C17 0.050(6) 0.049(6) 0.053(6) 0.002(5) -0.002(5) -0.006(5)
C18 0.060(7) 0.073(8) 0.074(8) 0.019(6) -0.009(6) 0.024(6)
C19 0.037(6) 0.121(11) 0.071(8) 0.032(8) -0.004(6) 0.002(7)
C20 0.065(8) 0.103(10) 0.050(7) 0.024(7) -0.012(6) -0.033(7)
C21 0.060(7) 0.058(7) 0.045(6) 0.003(5) -0.005(5) -0.011(5)
C22 0.060(6) 0.047(6) 0.050(6) -0.008(5) 0.027(5) 0.004(5)
C23 0.065(7) 0.079(8) 0.066(7) 0.030(6) 0.015(6) 0.022(6)
C24 0.044(6) 0.060(7) 0.102(9) 0.015(6) 0.002(6) 0.014(5)
Cl1 0.0346(12) 0.0497(13) 0.0557(14) 0.0186(11) 0.0034(10) 0.0159(10)
Cl2 0.0610(16) 0.0463(14) 0.0652(17) -0.0125(12) 0.0323(13) -0.0056(12)
Cl3 0.0557(14) 0.0422(13) 0.0372(12) 0.0006(10) 0.0131(11) -0.0032(11)
Cl4 0.0487(13) 0.0425(13) 0.0522(14) 0.0014(11) 0.0251(11) -0.0040(10)
N1 0.031(4) 0.042(4) 0.030(4) 0.009(3) 0.006(3) 0.007(3)
N2 0.046(5) 0.031(4) 0.056(5) -0.002(4) 0.003(4) 0.016(4)
Pd1 0.0272(3) 0.0290(3) 0.0348(4) 0.0053(3) 0.0082(3) 0.0038(3)
Sb1 0.0226(3) 0.0259(3) 0.0289(3) 0.0045(2) 0.0064(2) 0.0047(2)

loop_
_atom_type_symbol
_atom_type_description
_atom_type_scat_dispersion_real
_atom_type_scat_dispersion_imag
_atom_type_scat_source
C C 0.0033 0.0016 'International Tables Vol C Tables 4.2.6.8 and 6.1.1.4'
H H 0.0000 0.0000 'International Tables Vol C Tables 4.2.6.8 and 6.1.1.4'
N N 0.0061 0.0033 'International Tables Vol C Tables 4.2.6.8 and 6.1.1.4'
Cl Cl 0.1484 0.1585 'International Tables Vol C Tables 4.2.6.8 and 6.1.1.4'
Pd Pd -0.9988 1.0072 'International Tables Vol C Tables 4.2.6.8 and 6.1.1.4'
Sb Sb -0.5866 1.5461 'International Tables Vol C Tables 4.2.6.8 and 6.1.1.4'

loop_
_geom_angle_atom_site_label_1
_geom_angle_atom_site_label_2
_geom_angle_atom_site_label_3
_geom_angle
C6 C1 C2 119.7(7)
C6 C1 Sb1 125.6(6)
C2 C1 Sb1 114.7(5)
C3 C2 C1 119.4(7)
C3 C2 C7 121.7(7)
C1 C2 C7 118.9(7)
C4 C3 C2 119.9(8)
C5 C4 C3 120.9(8)
C4 C5 C6 118.9(8)
C1 C6 C5 121.1(8)
N1 C7 C2 110.5(6)
C15 C10 C11 117.9(8)
C15 C10 Sb1 123.8(6)
C11 C10 Sb1 118.4(6)
C12 C11 C10 121.6(9)
C13 C12 C11 119.7(9)
C14 C13 C12 120.9(9)
C13 C14 C15 118.7(9)
C10 C15 C14 121.2(9)
C17 C16 C21 117.7(9)
C17 C16 C22 120.7(8)
C21 C16 C22 121.6(9)
C18 C17 C16 121.8(10)
C17 C18 C19 120.2(11)
C20 C19 C18 118.7(11)
C21 C20 C19 120.8(11)
C20 C21 C16 120.7(11)
N2 C22 C16 112.5(7)
C8 N1 C9 108.7(7)
C8 N1 C7 110.9(7)
C9 N1 C7 110.6(7)
C8 N1 Sb1 116.1(5)
C9 N1 Sb1 107.9(5)
C7 N1 Sb1 102.5(4)
C23 N2 C22 114.2(8)
C23 N2 C24 109.3(8)
C22 N2 C24 113.9(8)
Cl2 Pd1 Cl3 174.36(9)
Cl2 Pd1 Cl4 91.40(8)
Cl3 Pd1 Cl4 93.97(8)
Cl2 Pd1 Sb1 90.88(6)
Cl3 Pd1 Sb1 83.76(6)
Cl4 Pd1 Sb1 177.71(6)
C1 Sb1 C10 102.4(3)
C1 Sb1 N1 76.0(3)
C10 Sb1 N1 88.8(3)
C1 Sb1 Pd1 128.4(2)
C10 Sb1 Pd1 128.4(2)
N1 Sb1 Pd1 94.61(16)
C1 Sb1 Cl1 91.4(2)
C10 Sb1 Cl1 91.1(2)
N1 Sb1 Cl1 167.05(16)
Pd1 Sb1 Cl1 95.65(6)

loop_
_geom_bond_atom_site_label_1
_geom_bond_atom_site_label_2
_geom_bond_distance
C1 C6 1.368(11)
C1 C2 1.399(10)
C1 Sb1 2.108(7)
C2 C3 1.383(10)
C2 C7 1.495(11)
C3 C4 1.382(12)
C4 C5 1.374(12)
C5 C6 1.389(12)
C7 N1 1.474(10)
C8 N1 1.465(10)
C9 N1 1.467(10)
C10 C15 1.368(11)
C10 C11 1.375(11)
C10 Sb1 2.130(8)
C11 C12 1.368(12)
C12 C13 1.361(13)
C13 C14 1.358(13)
C14 C15 1.405(12)
C16 C17 1.368(12)
C16 C21 1.377(12)
C16 C22 1.497(12)
C17 C18 1.354(13)
C18 C19 1.370(15)
C19 C20 1.367(16)
C20 C21 1.360(15)
C22 N2 1.480(12)
C23 N2 1.464(12)
C24 N2 1.498(11)
Cl1 Sb1 2.487(2)
Cl2 Pd1 2.288(2)
Cl3 Pd1 2.302(2)
Cl4 Pd1 2.360(2)
N1 Sb1 2.385(6)
Pd1 Sb1 2.4783(8)

loop_
_geom_torsion_atom_site_label_1
_geom_torsion_atom_site_label_2
_geom_torsion_atom_site_label_3
_geom_torsion_atom_site_label_4
_geom_torsion
C6 C1 C2 C3 1.5(12)
Sb1 C1 C2 C3 -177.3(6)
C6 C1 C2 C7 -178.2(7)
Sb1 C1 C2 C7 3.1(9)
C1 C2 C3 C4 -0.4(12)
C7 C2 C3 C4 179.2(8)
C2 C3 C4 C5 -0.9(14)
C3 C4 C5 C6 1.2(14)
C2 C1 C6 C5 -1.2(12)
Sb1 C1 C6 C5 177.4(6)
C4 C5 C6 C1 -0.1(13)
C3 C2 C7 N1 -149.3(7)
C1 C2 C7 N1 30.3(10)
C15 C10 C11 C12 -0.4(13)
Sb1 C10 C11 C12 178.0(7)
C10 C11 C12 C13 1.1(14)
C11 C12 C13 C14 -0.3(15)
C12 C13 C14 C15 -1.2(15)
C11 C10 C15 C14 -1.2(14)
Sb1 C10 C15 C14 -179.5(7)
C13 C14 C15 C10 2.0(15)
C21 C16 C17 C18 0.2(15)
C22 C16 C17 C18 -179.1(9)
C16 C17 C18 C19 0.8(17)
C17 C18 C19 C20 -1.4(18)
C18 C19 C20 C21 1.1(18)
C19 C20 C21 C16 -0.1(17)
C17 C16 C21 C20 -0.5(14)
C22 C16 C21 C20 178.8(9)
C17 C16 C22 N2 80.5(11)
C21 C16 C22 N2 -98.8(10)
C2 C7 N1 C8 -166.7(7)
C2 C7 N1 C9 72.6(8)
C2 C7 N1 Sb1 -42.2(7)
C16 C22 N2 C23 66.3(10)
C16 C22 N2 C24 -167.0(8)
C6 C1 Sb1 C10 -113.9(7)
C2 C1 Sb1 C10 64.7(6)
C6 C1 Sb1 N1 160.5(8)
C2 C1 Sb1 N1 -20.8(5)
C6 C1 Sb1 Pd1 75.8(7)
C2 C1 Sb1 Pd1 -105.6(6)
C6 C1 Sb1 Cl1 -22.5(7)
C2 C1 Sb1 Cl1 156.1(6)
C15 C10 Sb1 C1 -155.7(7)
C11 C10 Sb1 C1 26.0(7)
C15 C10 Sb1 N1 -80.3(7)
C11 C10 Sb1 N1 101.4(7)
C15 C10 Sb1 Pd1 14.6(9)
C11 C10 Sb1 Pd1 -163.7(5)
C15 C10 Sb1 Cl1 112.6(7)
C11 C10 Sb1 Cl1 -65.7(6)
C8 N1 Sb1 C1 155.4(6)
C9 N1 Sb1 C1 -82.3(5)
C7 N1 Sb1 C1 34.4(5)
C8 N1 Sb1 C10 52.3(6)
C9 N1 Sb1 C10 174.5(6)
C7 N1 Sb1 C10 -68.7(5)
C8 N1 Sb1 Pd1 -76.1(6)
C9 N1 Sb1 Pd1 46.1(5)
C7 N1 Sb1 Pd1 162.9(5)
C8 N1 Sb1 Cl1 141.6(7)
C9 N1 Sb1 Cl1 -96.2(9)
C7 N1 Sb1 Cl1 20.6(11)
Cl2 Pd1 Sb1 C1 161.0(3)
Cl3 Pd1 Sb1 C1 -20.7(3)
Cl2 Pd1 Sb1 C10 -6.8(3)
Cl3 Pd1 Sb1 C10 171.4(3)
Cl2 Pd1 Sb1 N1 85.23(17)
Cl3 Pd1 Sb1 N1 -96.51(17)
Cl2 Pd1 Sb1 Cl1 -102.69(9)
Cl3 Pd1 Sb1 Cl1 75.57(8)
